data_2009402
loop_
_publ_author_name
'Ferguson, George'
'Gallagher, John F.'
'Glidewell, Christopher'
'Zakaria, Choudhury M.'

_publ_section_title
;
 O--H^{&#x00B7;&#x00B7;&#x00B7;^}\p(arene) intermolecular hydrogen
 bonding in the structure of 1,1,2-triphenylethanol
;
_journal_issue 1
_journal_name_full 'Acta Crystallographica Section C'
_journal_page_first 70
_journal_page_last 73
_journal_paper_doi 10.1107/S0108270193007164
_journal_volume 50
_journal_year 1994
_chemical_formula_moiety 'C20 H18 O'
_chemical_formula_sum 'C20 H18 O'
_chemical_formula_weight 274.36
_chemical_name_common Benzyldiphenylcarbinol
_chemical_name_systematic 1,2-triphenylethanol
_space_group_IT_number 14
_symmetry_cell_setting monoclinic
_symmetry_space_group_name_Hall '-P 2ybc'
_symmetry_space_group_name_H-M 'P 1 21/c 1'
_cell_angle_alpha 90
_cell_angle_beta 115.965(7)
_cell_angle_gamma 90
_cell_formula_units_Z 4
_cell_length_a 16.2124(13)
_cell_length_b 5.9458(6)
_cell_length_c 17.2602(17)
_cell_measurement_reflns_used 25
_cell_measurement_temperature 293
_cell_measurement_theta_max 17.0
_cell_measurement_theta_min 12.0
_cell_volume 1495.9(3)
_computing_cell_refinement 'CAD-4 software'
_computing_data_collection 'CAD-4 software (Enraf-Nonius, 1989)'
_computing_data_reduction 'NRCVAX DATRD2 (Gabe, Le Page, Charland, Lee & White, 1989)'
_computing_molecular_graphics 'NRCVAX, ORTEPII (Johnson, 1976) and PLUTON (Spek, 1991)'
_computing_publication_material 'NRCVAX TABLES'
_computing_structure_refinement 'NRCVAX LSTSQ'
_computing_structure_solution 'NRCVAX SOLVER'
_diffrn_ambient_temperature 293
_diffrn_measurement_device 'Nonius CAD-4'
_diffrn_measurement_method \w/2\q
_diffrn_radiation_monochromator graphite
_diffrn_radiation_source 'xray tube'
_diffrn_radiation_type 'Molybdenum K\a'
_diffrn_radiation_wavelength 0.71073
_diffrn_reflns_av_R_equivalents 0.011
_diffrn_reflns_limit_h_max 17
_diffrn_reflns_limit_h_min -19
_diffrn_reflns_limit_k_max 7
_diffrn_reflns_limit_k_min 0
_diffrn_reflns_limit_l_max 20
_diffrn_reflns_limit_l_min 0
_diffrn_reflns_number 2710
_diffrn_reflns_theta_max 25.0
_diffrn_reflns_theta_min 2.0
_diffrn_standards_decay_% 0.0
_diffrn_standards_interval_time 60
_diffrn_standards_number 3
_exptl_absorpt_coefficient_mu 0.07
_exptl_absorpt_correction_T_max 1.00
_exptl_absorpt_correction_T_min 1.00
_exptl_absorpt_correction_type none
_exptl_crystal_colour colourless
_exptl_crystal_density_diffrn 1.22
_exptl_crystal_description block
_exptl_crystal_F_000 584
_exptl_crystal_size_max 0.35
_exptl_crystal_size_mid 0.20
_exptl_crystal_size_min 0.15
_refine_diff_density_max 0.13
_refine_diff_density_min -0.12
_refine_ls_extinction_coef 42E2(10)
_refine_ls_extinction_method 'Larson (1970)'
_refine_ls_goodness_of_fit_obs 1.29
_refine_ls_hydrogen_treatment 'refU C-H riding, 0.95 \%A;  O-H refxyzU'
_refine_ls_matrix_type full-matrix
_refine_ls_number_parameters 212
_refine_ls_number_reflns 1298
_refine_ls_R_factor_all 0.103
_refine_ls_R_factor_obs 0.037
_refine_ls_shift/esd_max 0.001
_refine_ls_structure_factor_coef F
_refine_ls_weighting_details 'w = 1/[\s^2^(F) + 0.0005F^2^]'
_refine_ls_weighting_scheme calc
_refine_ls_wR_factor_all 0.052
_refine_ls_wR_factor_obs 0.042
_reflns_number_observed 1298
_reflns_number_total 2624
_reflns_observed_criterion I~net~>3.0\s(I~net~)
_cod_data_source_file mu1055.cif
_cod_data_source_block 1
_cod_depositor_comments
;
The following automatic conversions were performed:
'_symmetry_cell_setting' value 'Monoclinic' changed to 'monoclinic'
according to '/home/saulius/struct/CIF-dictionaries/cif_core.dic'
dictionary named 'cif_core.dic' version 2.4.1 from 2010-06-29.

Automatic conversion script
Id: cif_fix_enum 1527 2010-12-29 10:47:43Z saulius 

The following automatic conversions were performed:

'_atom_site_thermal_displace_type' tag value 'Uij' was replaced with
'Uani' value 21 time.

Automatic conversion script
Id: cif_fix_values 1646 2011-03-28 12:23:43Z adriana 

The following automatic conversions were performed:

'_symmetry_cell_setting' value 'Monoclinic' changed to 'monoclinic'
according to /home/saulius/struct/CIF-dictionaries/cif_core.dic
dictionary named 'cif_core.dic' version 2.4.1 from 2010-06-29.

Automatic conversion script
Id: cif_fix_values 1715 2011-07-08 13:25:40Z adriana 

The following automatic conversions were performed:

'_refine_ls_weighting_scheme' value '1/[\s^2^(F) + 0.0005F^2^]' was
changed to 'calc'. New tag '_refine_ls_weighting_details' was
created. The value of the new tag was set to 'w = 1/[\s^2^(F) +
0.0005F^2^]'.

Automatic conversion script
Id: cif_fix_values 3143 2015-03-26 13:38:13Z robertas 
;
_cod_original_cell_volume 1495.9(2)
_cod_original_sg_symbol_H-M 'P 21/c'
_cod_original_formula_sum 'C20 H18 O '
_cod_database_code 2009402

loop_
_symmetry_equiv_pos_as_xyz
x,y,z
-x,-y,-z
-x,1/2+y,1/2-z
x,1/2-y,1/2+z

loop_
_atom_site_aniso_label
_atom_site_aniso_U_11
_atom_site_aniso_U_22
_atom_site_aniso_U_33
_atom_site_aniso_U_12
_atom_site_aniso_U_13
_atom_site_aniso_U_23
_atom_site_aniso_type_symbol
O 0.0796(13) 0.0427(12) 0.0594(12) -0.015(2) 0.060(2) -0.019(2) O
C1 0.0609(15) 0.0353(16) 0.0485(15) -0.006(3) 0.047(3) -0.008(3) C
C2 0.0642(17) 0.051(2) 0.0440(15) 0.000(3) 0.044(3) -0.002(3) C
C11 0.0525(15) 0.0518(18) 0.0417(14) -0.011(3) 0.030(2) -0.007(3) C
C12 0.0580(18) 0.065(2) 0.0650(18) -0.010(3) 0.048(3) 0.001(3) C
C13 0.0580(18) 0.077(3) 0.0674(19) 0.014(4) 0.029(3) -0.007(4) C
C14 0.0499(18) 0.113(3) 0.0619(19) -0.012(4) 0.040(3) -0.037(4) C
C15 0.065(2) 0.099(3) 0.074(2) -0.032(4) 0.066(3) -0.002(4) C
C16 0.0649(18) 0.070(2) 0.0616(17) -0.013(3) 0.058(3) 0.008(3) C
C21 0.0506(14) 0.0419(16) 0.0437(13) -0.001(3) 0.047(2) 0.003(3) C
C22 0.0750(18) 0.0510(19) 0.0553(17) 0.023(3) 0.048(3) 0.007(3) C
C23 0.080(2) 0.075(2) 0.0533(18) 0.045(4) 0.039(3) 0.031(4) C
C24 0.0660(18) 0.089(3) 0.0396(15) 0.010(4) 0.029(3) -0.007(3) C
C25 0.0687(18) 0.068(2) 0.0547(17) 0.010(3) 0.045(3) -0.032(3) C
C26 0.0596(16) 0.0495(18) 0.0493(15) 0.011(3) 0.036(3) -0.005(3) C
C31 0.0595(16) 0.0495(19) 0.0389(13) -0.006(3) 0.047(2) 0.003(3) C
C32 0.0669(19) 0.058(2) 0.0512(15) -0.013(3) 0.048(3) -0.016(3) C
C33 0.075(2) 0.066(2) 0.0595(18) 0.019(3) 0.064(3) 0.002(3) C
C34 0.0608(19) 0.087(3) 0.0629(18) 0.015(4) 0.062(3) 0.013(4) C
C35 0.067(2) 0.084(3) 0.0653(19) -0.029(4) 0.062(3) -0.020(4) C
C36 0.0720(19) 0.059(2) 0.0606(17) -0.015(3) 0.074(3) -0.019(3) C

loop_
_atom_site_label
_atom_site_fract_x
_atom_site_fract_y
_atom_site_fract_z
_atom_site_U_iso_or_equiv
_atom_site_thermal_displace_type
_atom_site_calc_flag
_atom_site_refinement_flags
_atom_site_type_symbol
O 0.67037(14) 0.3001(3) 0.12619(13) 0.0608(14) Uani d . O
C1 0.66992(16) 0.5358(4) 0.14641(15) 0.0483(17) Uani d . C
C2 0.70384(17) 0.6729(5) 0.09057(16) 0.0535(19) Uani d . C
C11 0.57241(16) 0.5979(5) 0.13212(14) 0.0506(17) Uani d . C
C12 0.52978(18) 0.7991(5) 0.09722(17) 0.064(2) Uani d . C
C13 0.4444(2) 0.8521(6) 0.09298(19) 0.072(2) Uani d . C
C14 0.40069(19) 0.7039(7) 0.12323(19) 0.077(2) Uani d . C
C15 0.4413(2) 0.5032(7) 0.1570(2) 0.078(3) Uani d . C
C16 0.52603(19) 0.4504(5) 0.16107(17) 0.065(2) Uani d . C
C21 0.73458(15) 0.5650(4) 0.24141(14) 0.0443(15) Uani d . C
C22 0.79275(18) 0.3960(5) 0.28993(17) 0.062(2) Uani d . C
C23 0.8495(2) 0.4298(6) 0.37653(18) 0.073(2) Uani d . C
C24 0.84935(19) 0.6291(6) 0.41570(17) 0.068(2) Uani d . C
C25 0.79259(19) 0.7982(5) 0.36762(17) 0.0653(19) Uani d . C
C26 0.73620(17) 0.7672(5) 0.28158(16) 0.0549(18) Uani d . C
C31 0.80080(17) 0.6208(5) 0.10606(14) 0.0486(17) Uani d . C
C32 0.82443(19) 0.4257(5) 0.07687(15) 0.0594(19) Uani d . C
C33 0.9137(2) 0.3813(6) 0.09284(18) 0.066(2) Uani d . C
C34 0.98136(19) 0.5322(6) 0.13772(18) 0.069(2) Uani d . C
C35 0.9600(2) 0.7272(6) 0.16704(18) 0.071(2) Uani d . C
C36 0.8706(2) 0.7708(5) 0.15130(17) 0.061(2) Uani d . C
H1 0.630(3) 0.303(7) 0.073(3) 0.142(16) Uiso d . H
H2A 0.701 0.828 0.102 0.042(7) Uiso calc R H
H2B 0.664 0.644 0.032 0.061(7) Uiso calc R H
H12 0.559 0.903 0.076 0.081(9) Uiso calc R H
H13 0.416 0.992 0.069 0.088(10) Uiso calc R H
H14 0.343 0.741 0.121 0.082(9) Uiso calc R H
H15 0.411 0.399 0.178 0.118(13) Uiso calc R H
H16 0.553 0.309 0.184 0.076(9) Uiso calc R H
H22 0.794 0.256 0.264 0.071(9) Uiso calc R H
H23 0.889 0.312 0.409 0.081(9) Uiso calc R H
H24 0.888 0.650 0.475 0.082(9) Uiso calc R H
H25 0.792 0.938 0.394 0.077(9) Uiso calc R H
H26 0.698 0.887 0.249 0.074(9) Uiso calc R H
H32 0.778 0.320 0.045 0.060(8) Uiso calc R H
H33 0.928 0.246 0.073 0.082(10) Uiso calc R H
H34 1.043 0.502 0.149 0.071(8) Uiso calc R H
H35 1.007 0.833 0.198 0.095(10) Uiso calc R H
H36 0.857 0.907 0.172 0.065(8) Uiso calc R H

loop_
_atom_type_symbol
_atom_type_scat_dispersion_real
_atom_type_scat_dispersion_imag
_atom_type_scat_source
C 0.002 0.002 'International Tables Vol. IV Table 2.2B'
H 0.000 0.000 'International Tables Vol. IV Table 2.2B'
O 0.008 0.006 'International Tables Vol. IV Table 2.2B'

loop_
_geom_angle_atom_site_label_1
_geom_angle_atom_site_label_2
_geom_angle_atom_site_label_3
_geom_angle_site_symmetry_3
_geom_angle
_geom_angle_publ_flag
O C1 C2 . 108.8(2) yes
O C1 C11 . 107.9(2) yes
O C1 C21 . 107.3(2) yes
C2 C1 C11 . 113.5(2) yes
C2 C1 C21 . 110.4(2) yes
C11 C1 C21 . 108.7(2) yes
C1 C2 C31 . 114.3(2) yes
C1 C11 C12 . 124.2(2) no
C1 C11 C16 . 118.3(3) no
C12 C11 C16 . 117.4(3) no
C11 C12 C13 . 121.1(3) no
C12 C13 C14 . 120.2(3) no
C13 C14 C15 . 119.5(3) no
C14 C15 C16 . 120.3(3) no
C11 C16 C15 . 121.6(3) no
C1 C21 C22 . 122.4(2) no
C1 C21 C26 . 119.5(2) no
C22 C21 C26 . 118.1(2) no
C21 C22 C23 . 120.2(3) no
C22 C23 C24 . 121.1(3) no
C23 C24 C25 . 118.9(2) no
C24 C25 C26 . 120.6(3) no
C21 C26 C25 . 121.1(3) no
C2 C31 C32 . 122.8(2) no
C2 C31 C36 . 120.0(2) no
C32 C31 C36 . 117.3(2) no
C31 C32 C33 . 121.5(3) no
C32 C33 C34 . 120.1(3) no
C33 C34 C35 . 119.7(3) no
C34 C35 C36 . 120.1(3) no
C31 C36 C35 . 121.3(3) no
C1 O H1 . 99(3) yes
C1 O C12 2_665 107.4(2) yes
C1 O C13 2_665 116.9(2) yes
C1 O C14 2_665 103.9(2) yes
O H1 C12 2_665 164(3) yes
O H1 C12 2_665 152(3) yes
O H1 C12 2_665 145(3) yes

loop_
_geom_bond_atom_site_label_1
_geom_bond_atom_site_label_2
_geom_bond_site_symmetry_1
_geom_bond_site_symmetry_2
_geom_bond_distance
_geom_bond_publ_flag
O C1 . . 1.445(3) yes
C1 C2 . . 1.536(4) yes
C1 C11 . . 1.535(3) yes
C1 C21 . . 1.521(3) yes
C2 C31 . . 1.507(4) yes
C11 C12 . . 1.381(4) yes
C11 C16 . . 1.383(4) yes
C12 C13 . . 1.391(4) yes
C13 C14 . . 1.369(5) yes
C14 C15 . . 1.364(6) yes
C15 C16 . . 1.380(4) yes
C21 C22 . . 1.382(4) yes
C21 C26 . . 1.382(4) yes
C22 C23 . . 1.385(4) yes
C23 C24 . . 1.365(5) yes
C24 C25 . . 1.370(4) yes
C25 C26 . . 1.373(4) yes
C31 C32 . . 1.384(4) yes
C31 C36 . . 1.383(4) yes
C32 C33 . . 1.376(4) yes
C33 C34 . . 1.365(5) yes
C34 C35 . . 1.369(5) yes
C35 C36 . . 1.377(4) yes
O H1 . . 0.87(4) yes

loop_
_geom_contact_atom_site_label_1
_geom_contact_atom_site_label_2
_geom_contact_distance
_geom_contact_site_symmetry_2
_geom_contact_publ_flag
O C12 3.846(3) 2_665 yes
O C13 3.525(4) 2_665 yes
O C13 3.939(4) 2_665 yes
H1 C12 3.00(4) 2_665 yes
H1 C13 2.74(4) 2_665 yes
H1 C14 3.19(4) 2_665 yes

loop_
_geom_torsion_atom_site_label_1
_geom_torsion_atom_site_label_2
_geom_torsion_atom_site_label_3
_geom_torsion_atom_site_label_4
_geom_torsion
_geom_torsion_publ_flag
O C1 C2 C31 -62.1(2) no
C11 C1 C2 C31 177.8(3) no
C21 C1 C2 C31 55.4(2) no
O C1 C11 C12 -141.5(3) no
O C1 C11 C16 43.0(2) no
C2 C1 C11 C12 -20.90(10) no
C2 C1 C11 C16 163.6(3) no
C21 C1 C11 C12 102.4(2) no
C21 C1 C11 C16 -73.1(2) no
O C1 C21 C22 10.60(10) no
O C1 C21 C26 -169.6(3) no
C2 C1 C21 C22 -107.8(2) no
C2 C1 C21 C26 72.0(2) no
C11 C1 C21 C22 127.1(2) no
C11 C1 C21 C26 -53.1(2) no
C1 C2 C31 C32 74.3(2) no
C1 C2 C31 C36 -105.5(2) no
C1 C11 C12 C13 -174.4(3) no
C16 C11 C12 C13 1.2(2) no
C1 C11 C16 C15 174.6(3) no
C12 C11 C16 C15 -1.2(2) no
C11 C12 C13 C14 -0.3(2) no
C12 C13 C14 C15 -0.5(2) no
C13 C14 C15 C16 0.4(2) no
C14 C15 C16 C11 0.5(2) no
C1 C21 C22 C23 -179.1(3) no
C26 C21 C22 C23 1.00(10) no
C1 C21 C26 C25 178.9(3) no
C22 C21 C26 C25 -1.30(10) no
C21 C22 C23 C24 0.00(10) no
C22 C23 C24 C25 -0.70(10) no
C23 C24 C25 C26 0.50(10) no
C24 C25 C26 C21 0.50(10) no
C2 C31 C32 C33 -179.2(3) no
C36 C31 C32 C33 0.6(2) no
C2 C31 C36 C35 179.5(3) no
C32 C31 C36 C35 -0.3(2) no
C31 C32 C33 C34 -0.60(10) no
C32 C33 C34 C35 0.3(2) no
C33 C34 C35 C36 0.0(2) no
C34 C35 C36 C31 0.00(10) no
